data_4328444
loop_
_publ_author_name
'Nabanita Kundu'
'Sk Md Towsif Abtab'
'Sanchita Kundu'
'Akira Endo'
'Simon J. Teat'
'Muktimoy Chaudhury'

_publ_section_title
;
 Triple-Stranded Helicates of Zinc(II) and Cadmium(II) Involving a New
 Redox-Active Multiring Nitrogenous Heterocyclic Ligand: Synthesis,
 Structure, and Electrochemical and Photophysical Properties
;
_journal_name_full 'Inorganic Chemistry'
_journal_page_first 2652
_journal_page_last 2661
_journal_paper_doi 10.1021/ic202595p
_journal_volume 51
_journal_year 2012
_chemical_formula_sum 'C72 H52.5 Cl4 N18 O18.25 Zn2'
_chemical_formula_weight 1734.36
_chemical_name_systematic
;
 ?
;
_space_group_IT_number 15
_symmetry_cell_setting monoclinic
_symmetry_space_group_name_Hall '-C 2yc'
_symmetry_space_group_name_H-M 'C 1 2/c 1'
_atom_sites_solution_hydrogens mixed
_atom_sites_solution_primary direct
_atom_sites_solution_secondary difmap
_audit_creation_method SHELXL-97
_cell_angle_alpha 90.00
_cell_angle_beta 109.466(3)
_cell_angle_gamma 90.00
_cell_formula_units_Z 4
_cell_length_a 23.725(4)
_cell_length_b 13.5241(19)
_cell_length_c 23.990(4)
_cell_measurement_reflns_used 3084
_cell_measurement_temperature 193(2)
_cell_measurement_theta_max 25.36
_cell_measurement_theta_min 2.28
_cell_volume 7257(2)
_computing_cell_refinement 'Bruker SAINT v7.23a'
_computing_data_collection 'Bruker APEX 2'
_computing_data_reduction 'Bruker SAINT v7.23a'
_computing_molecular_graphics 'Bruker SHELXTL'
_computing_publication_material 'Bruker SHELXTL & local programs'
_computing_structure_refinement 'Bruker SHELXTL'
_computing_structure_solution 'Bruker SHELXTL'
_diffrn_ambient_temperature 193(2)
_diffrn_measured_fraction_theta_full 0.998
_diffrn_measured_fraction_theta_max 0.998
_diffrn_measurement_device_type 'Bruker Platinum 200 CCD diffractometer'
_diffrn_measurement_method '\w rotation with narrow frames'
_diffrn_radiation_monochromator 'silicon 111'
_diffrn_radiation_source 'Advanced Light Source station 11.3.1'
_diffrn_radiation_type synchrotron
_diffrn_radiation_wavelength 0.77490
_diffrn_reflns_av_R_equivalents 0.0486
_diffrn_reflns_av_sigmaI/netI 0.0634
_diffrn_reflns_limit_h_max 25
_diffrn_reflns_limit_h_min -26
_diffrn_reflns_limit_k_max 12
_diffrn_reflns_limit_k_min -15
_diffrn_reflns_limit_l_max 26
_diffrn_reflns_limit_l_min -26
_diffrn_reflns_number 14947
_diffrn_reflns_theta_full 25.76
_diffrn_reflns_theta_max 25.76
_diffrn_reflns_theta_min 1.92
_diffrn_standards_number 0
_exptl_absorpt_coefficient_mu 1.126
_exptl_absorpt_correction_T_max 0.95
_exptl_absorpt_correction_T_min 0.84
_exptl_absorpt_correction_type multi-scan
_exptl_absorpt_process_details 'SADABS 2004/1 Bruker AXS Madison WI, US'
_exptl_crystal_colour yellow
_exptl_crystal_density_diffrn 1.587
_exptl_crystal_description plate
_exptl_crystal_F_000 3538
_exptl_crystal_size_max 0.12
_exptl_crystal_size_mid 0.08
_exptl_crystal_size_min 0.01
_refine_diff_density_max 0.608
_refine_diff_density_min -0.370
_refine_diff_density_rms 0.065
_refine_ls_extinction_method none
_refine_ls_goodness_of_fit_ref 1.018
_refine_ls_hydrogen_treatment mixed
_refine_ls_matrix_type full
_refine_ls_number_parameters 565
_refine_ls_number_reflns 5360
_refine_ls_number_restraints 569
_refine_ls_restrained_S_all 1.348
_refine_ls_R_factor_all 0.0714
_refine_ls_R_factor_gt 0.0524
_refine_ls_shift/su_max 0.000
_refine_ls_shift/su_mean 0.000
_refine_ls_structure_factor_coef Fsqd
_refine_ls_weighting_details 'calc w=1/[\s^2^(Fo^2^)+(0.0839P)^2^+5.3335P] where P=(Fo^2^+2Fc^2^)/3'
_refine_ls_weighting_scheme calc
_refine_ls_wR_factor_gt 0.1350
_refine_ls_wR_factor_ref 0.1471
_reflns_number_gt 4069
_reflns_number_total 5360
_reflns_threshold_expression I>2\s(I)
_cod_data_source_file ic202595p_si_002_2.cif
_cod_data_source_block 2
_cod_original_formula_sum 'C72 H52.50 Cl4 N18 O18.25 Zn2'
_cod_database_code 4328444

loop_
_symmetry_equiv_pos_as_xyz
'x, y, z'
'-x, y, -z+1/2'
'x+1/2, y+1/2, z'
'-x+1/2, y+1/2, -z+1/2'
'-x, -y, -z'
'x, -y, z-1/2'
'-x+1/2, -y+1/2, -z'
'x+1/2, -y+1/2, z-1/2'

loop_
_atom_site_label
_atom_site_type_symbol
_atom_site_fract_x
_atom_site_fract_y
_atom_site_fract_z
_atom_site_U_iso_or_equiv
_atom_site_adp_type
_atom_site_occupancy
_atom_site_symmetry_multiplicity
_atom_site_calc_flag
_atom_site_refinement_flags
_atom_site_disorder_assembly
_atom_site_disorder_group
Zn1 Zn 0.10320(3) 0.93087(5) 0.25198(3) 0.0453(3) Uani 1 1 d . . .
N1 N -0.1484(2) 1.0724(3) 0.2220(2) 0.0515(12) Uani 1 1 d . . .
C1 C -0.2001(3) 1.0845(5) 0.1773(3) 0.0704(19) Uani 1 1 d . . .
H1A H -0.2246 1.0283 0.1627 0.084 Uiso 1 1 calc R . .
N2 N -0.03446(19) 1.0379(3) 0.29540(19) 0.0422(10) Uani 1 1 d . . .
C2 C -0.2188(3) 1.1749(5) 0.1518(3) 0.083(2) Uani 1 1 d . . .
H2A H -0.2560 1.1813 0.1209 0.099 Uiso 1 1 calc R . .
N3 N -0.0234(2) 1.1882(3) 0.3341(2) 0.0494(12) Uani 1 1 d . . .
C3 C -0.1833(3) 1.2554(5) 0.1716(3) 0.080(2) Uani 1 1 d . . .
H3A H -0.1954 1.3181 0.1538 0.096 Uiso 1 1 calc R . .
N4 N 0.09253(19) 0.9161(3) 0.33587(19) 0.0426(10) Uani 1 1 d . . .
C4 C -0.1296(3) 1.2460(5) 0.2176(3) 0.0628(17) Uani 1 1 d . . .
H4A H -0.1045 1.3016 0.2320 0.075 Uiso 1 1 calc R . .
N5 N 0.1165(2) 0.8404(4) 0.4226(2) 0.0500(12) Uani 1 1 d . . .
C5 C -0.1137(2) 1.1525(4) 0.2421(2) 0.0494(14) Uani 1 1 d . . .
N6 N 0.1798(2) 0.8375(4) 0.3020(2) 0.0522(12) Uani 1 1 d . . .
C6 C -0.0580(2) 1.1281(4) 0.2895(2) 0.0438(13) Uani 1 1 d . . .
C7 C -0.0323(3) 1.2851(5) 0.3510(3) 0.0655(18) Uani 1 1 d . . .
H7A H -0.0667 1.3219 0.3293 0.079 Uiso 1 1 calc R . .
C8 C 0.0087(4) 1.3237(5) 0.3981(3) 0.081(2) Uani 1 1 d . . .
H8A H 0.0022 1.3881 0.4107 0.098 Uiso 1 1 calc R . .
C9 C 0.0621(3) 1.2726(5) 0.4307(3) 0.078(2) Uani 1 1 d . . .
H9A H 0.0919 1.3046 0.4622 0.094 Uiso 1 1 calc R . .
C10 C 0.0701(3) 1.1778(5) 0.4162(3) 0.0643(17) Uani 1 1 d . . .
H10A H 0.1050 1.1424 0.4381 0.077 Uiso 1 1 calc R . .
C11 C 0.0258(2) 1.1323(4) 0.3684(2) 0.0484(14) Uani 1 1 d . . .
C12 C 0.0173(2) 1.0384(4) 0.3435(2) 0.0424(12) Uani 1 1 d . . .
C13 C 0.0568(2) 0.9542(4) 0.3650(2) 0.0422(13) Uani 1 1 d . . .
C14 C 0.0703(3) 0.9079(4) 0.4193(3) 0.0501(14) Uani 1 1 d . . .
C15 C 0.0471(3) 0.9142(5) 0.4663(3) 0.0623(17) Uani 1 1 d . . .
H15A H 0.0157 0.9592 0.4643 0.075 Uiso 1 1 calc R . .
C16 C 0.0701(3) 0.8550(6) 0.5144(3) 0.080(2) Uani 1 1 d . . .
H16A H 0.0547 0.8580 0.5461 0.097 Uiso 1 1 calc R . .
C17 C 0.1173(4) 0.7889(6) 0.5169(3) 0.083(2) Uani 1 1 d . . .
H17A H 0.1334 0.7485 0.5510 0.100 Uiso 1 1 calc R . .
C18 C 0.1399(3) 0.7817(5) 0.4728(3) 0.0677(18) Uani 1 1 d . . .
H18A H 0.1716 0.7369 0.4757 0.081 Uiso 1 1 calc R . .
C19 C 0.1286(2) 0.8485(4) 0.3707(2) 0.0466(13) Uani 1 1 d . . .
C20 C 0.1756(2) 0.7998(4) 0.3522(3) 0.0484(14) Uani 1 1 d . . .
C21 C 0.2106(4) 0.7227(5) 0.3812(3) 0.077(2) Uani 1 1 d . . .
H21A H 0.2050 0.6935 0.4150 0.092 Uiso 1 1 calc R . .
C22 C 0.2545(4) 0.6888(6) 0.3597(4) 0.094(3) Uani 1 1 d . . .
H22A H 0.2803 0.6368 0.3797 0.113 Uiso 1 1 calc R . .
C23 C 0.2612(3) 0.7290(5) 0.3105(3) 0.074(2) Uani 1 1 d . . .
H23A H 0.2917 0.7070 0.2959 0.089 Uiso 1 1 calc R . .
C24 C 0.2222(3) 0.8028(5) 0.2824(3) 0.0614(16) Uani 1 1 d . . .
H24A H 0.2257 0.8303 0.2473 0.074 Uiso 1 1 calc R . .
N7 N 0.1242(2) 0.9078(4) 0.1708(2) 0.0535(12) Uani 1 1 d . . .
N8 N 0.05167(19) 0.8039(3) 0.2136(2) 0.0464(11) Uani 1 1 d . . .
N9 N 0.0169(2) 0.7039(4) 0.1364(2) 0.0504(12) Uani 1 1 d . . .
C25 C 0.1653(3) 0.9597(5) 0.1556(3) 0.0662(18) Uani 1 1 d . . .
H25A H 0.1818 1.0177 0.1773 0.079 Uiso 1 1 calc R . .
C26 C 0.1842(3) 0.9307(6) 0.1089(3) 0.074(2) Uani 1 1 d . . .
H26A H 0.2125 0.9691 0.0982 0.088 Uiso 1 1 calc R . .
C27 C 0.1611(3) 0.8460(6) 0.0791(3) 0.0707(19) Uani 1 1 d . . .
H27A H 0.1737 0.8245 0.0474 0.085 Uiso 1 1 calc R . .
C28 C 0.1197(3) 0.7914(5) 0.0947(3) 0.0640(17) Uani 1 1 d . . .
H28A H 0.1046 0.7313 0.0748 0.077 Uiso 1 1 calc R . .
C29 C 0.1003(3) 0.8257(4) 0.1401(3) 0.0506(14) Uani 1 1 d . . .
C30 C 0.0566(2) 0.7776(4) 0.1620(2) 0.0468(13) Uani 1 1 d . . .
C31 C 0.0025(3) 0.6544(5) 0.0828(3) 0.0661(18) Uani 1 1 d . . .
H31A H 0.0234 0.6687 0.0562 0.079 Uiso 1 1 calc R . .
C32 C -0.0414(3) 0.5857(5) 0.0687(3) 0.075(2) Uani 1 1 d . . .
H32A H -0.0512 0.5522 0.0319 0.090 Uiso 1 1 calc R . .
C33 C -0.0734(3) 0.5625(5) 0.1079(4) 0.077(2) Uani 1 1 d . . .
H33A H -0.1039 0.5136 0.0972 0.092 Uiso 1 1 calc R . .
C34 C -0.0606(3) 0.6097(5) 0.1601(3) 0.0620(17) Uani 1 1 d . . .
H34A H -0.0821 0.5948 0.1862 0.074 Uiso 1 1 calc R . .
C35 C -0.0142(3) 0.6825(4) 0.1759(3) 0.0514(14) Uani 1 1 d . . .
C36 C 0.0082(2) 0.7460(4) 0.2226(3) 0.0466(13) Uani 1 1 d . . .
Cl1 Cl 0.24289(8) 0.50469(14) 0.01047(8) 0.0709(5) Uani 1 1 d DU . .
O11 O 0.3030(2) 0.5337(5) 0.0345(3) 0.1034(18) Uani 1 1 d DU A .
O12 O 0.2174(4) 0.5075(11) -0.0530(3) 0.089(3) Uani 0.50 1 d PDU A 1
O13 O 0.2079(5) 0.5783(9) 0.0274(6) 0.107(4) Uani 0.50 1 d PDU A 1
O14 O 0.2302(7) 0.4127(7) 0.0297(6) 0.119(5) Uani 0.50 1 d PDU A 1
O12' O 0.2417(7) 0.4340(10) -0.0328(6) 0.131(4) Uani 0.50 1 d PDU A 2
O13' O 0.2081(6) 0.5864(9) -0.0116(8) 0.130(5) Uani 0.50 1 d PDU A 2
O14' O 0.2257(6) 0.4594(10) 0.0556(5) 0.099(4) Uani 0.50 1 d PDU A 2
Cl2 Cl 0.14899(8) 0.51427(12) 0.21850(9) 0.0714(5) Uani 1 1 d DU . .
O21 O 0.1447(4) 0.4460(6) 0.1703(4) 0.110(3) Uani 0.70 1 d PDU B 1
O22 O 0.0957(4) 0.4943(7) 0.2295(5) 0.132(3) Uani 0.70 1 d PDU B 1
O23 O 0.2007(4) 0.4897(6) 0.2643(4) 0.131(4) Uani 0.70 1 d PDU B 1
O24 O 0.1502(4) 0.6091(5) 0.1965(4) 0.112(3) Uani 0.70 1 d PDU B 1
O21' O 0.1089(9) 0.4722(16) 0.1690(7) 0.129(7) Uiso 0.30 1 d PDU B 2
O22' O 0.1497(11) 0.4712(15) 0.2727(6) 0.126(6) Uiso 0.30 1 d PDU B 2
O23' O 0.2086(5) 0.5180(17) 0.2194(10) 0.137(7) Uiso 0.30 1 d PDU B 2
O24' O 0.1321(9) 0.6140(8) 0.2260(8) 0.096(6) Uiso 0.30 1 d PDU B 2
O1W O 0.1062(3) 0.5493(6) 0.0529(3) 0.113(2) Uani 1 1 d D . .
H1WA H 0.112(5) 0.501(6) 0.076(5) 0.170 Uiso 1 1 d D . .
H1WB H 0.134(4) 0.545(8) 0.039(5) 0.170 Uiso 1 1 d D . .
O2W O 0.0000 0.394(2) 0.2500 0.076(7) Uiso 0.25 2 d SP . .

loop_
_atom_site_aniso_label
_atom_site_aniso_U_11
_atom_site_aniso_U_22
_atom_site_aniso_U_33
_atom_site_aniso_U_23
_atom_site_aniso_U_13
_atom_site_aniso_U_12
Zn1 0.0417(4) 0.0374(4) 0.0570(4) 0.0037(3) 0.0167(3) 0.0004(3)
N1 0.046(3) 0.043(3) 0.061(3) -0.006(2) 0.011(2) 0.006(2)
C1 0.056(4) 0.056(4) 0.082(5) -0.011(3) 0.000(3) 0.014(3)
N2 0.038(2) 0.036(2) 0.052(3) -0.002(2) 0.013(2) 0.003(2)
C2 0.066(4) 0.060(5) 0.092(5) -0.018(4) -0.013(4) 0.024(4)
N3 0.050(3) 0.035(3) 0.063(3) -0.005(2) 0.018(2) 0.002(2)
C3 0.081(5) 0.052(4) 0.089(5) 0.002(4) 0.006(4) 0.024(4)
N4 0.043(2) 0.032(2) 0.049(3) 0.000(2) 0.011(2) 0.001(2)
C4 0.058(4) 0.043(4) 0.078(4) -0.001(3) 0.011(3) 0.013(3)
N5 0.044(3) 0.046(3) 0.054(3) 0.007(2) 0.008(2) 0.001(2)
C5 0.043(3) 0.043(3) 0.059(4) -0.003(3) 0.013(3) 0.007(3)
N6 0.042(3) 0.042(3) 0.073(3) 0.004(2) 0.020(2) 0.003(2)
C6 0.043(3) 0.034(3) 0.055(3) -0.003(2) 0.017(3) 0.002(3)
C7 0.068(4) 0.039(4) 0.084(5) -0.012(3) 0.018(4) 0.007(3)
C8 0.103(6) 0.043(4) 0.086(5) -0.021(4) 0.016(5) 0.003(4)
C9 0.086(5) 0.054(4) 0.074(5) -0.017(4) -0.001(4) -0.005(4)
C10 0.063(4) 0.049(4) 0.069(4) -0.012(3) 0.006(3) 0.003(3)
C11 0.046(3) 0.038(3) 0.058(3) -0.003(3) 0.013(3) 0.003(3)
C12 0.041(3) 0.036(3) 0.051(3) -0.002(2) 0.016(2) -0.003(2)
C13 0.040(3) 0.037(3) 0.045(3) 0.000(2) 0.009(2) 0.001(2)
C14 0.042(3) 0.045(3) 0.059(4) -0.002(3) 0.012(3) 0.000(3)
C15 0.062(4) 0.067(4) 0.060(4) 0.002(3) 0.023(3) 0.000(3)
C16 0.085(5) 0.100(6) 0.062(4) 0.017(4) 0.032(4) 0.004(5)
C17 0.085(5) 0.099(6) 0.065(5) 0.026(4) 0.022(4) 0.008(5)
C18 0.061(4) 0.065(4) 0.070(4) 0.016(4) 0.013(3) 0.006(4)
C19 0.052(3) 0.033(3) 0.051(3) 0.001(2) 0.011(3) -0.002(3)
C20 0.043(3) 0.034(3) 0.064(4) -0.004(3) 0.012(3) 0.004(3)
C21 0.098(5) 0.058(4) 0.073(5) 0.010(3) 0.028(4) 0.038(4)
C22 0.107(6) 0.083(6) 0.086(6) 0.005(5) 0.024(5) 0.063(5)
C23 0.062(4) 0.066(5) 0.093(5) -0.004(4) 0.025(4) 0.025(4)
C24 0.052(4) 0.055(4) 0.080(4) 0.001(3) 0.027(3) 0.007(3)
N7 0.056(3) 0.046(3) 0.067(3) 0.011(2) 0.031(2) 0.008(2)
N8 0.039(2) 0.039(3) 0.062(3) 0.003(2) 0.018(2) 0.006(2)
N9 0.048(3) 0.044(3) 0.058(3) -0.007(2) 0.016(2) 0.004(2)
C25 0.071(4) 0.053(4) 0.085(5) 0.014(3) 0.040(4) -0.001(3)
C26 0.076(5) 0.068(5) 0.095(5) 0.023(4) 0.053(4) 0.011(4)
C27 0.076(5) 0.077(5) 0.071(4) 0.014(4) 0.040(4) 0.016(4)
C28 0.062(4) 0.071(5) 0.062(4) 0.001(3) 0.024(3) 0.006(4)
C29 0.051(3) 0.044(3) 0.056(4) 0.005(3) 0.018(3) 0.011(3)
C30 0.044(3) 0.041(3) 0.054(3) -0.001(3) 0.015(3) 0.007(3)
C31 0.063(4) 0.066(4) 0.068(4) -0.010(3) 0.019(3) 0.008(4)
C32 0.068(5) 0.069(5) 0.077(5) -0.025(4) 0.009(4) -0.001(4)
C33 0.063(4) 0.062(5) 0.096(6) -0.024(4) 0.012(4) -0.009(4)
C34 0.052(4) 0.045(4) 0.086(5) -0.006(3) 0.019(3) -0.005(3)
C35 0.048(3) 0.037(3) 0.068(4) -0.001(3) 0.018(3) 0.009(3)
C36 0.040(3) 0.032(3) 0.069(4) 0.000(3) 0.021(3) 0.004(3)
Cl1 0.0718(11) 0.0742(12) 0.0725(11) -0.0152(9) 0.0318(9) -0.0229(10)
O11 0.065(3) 0.100(4) 0.137(5) -0.004(4) 0.022(3) -0.026(3)
O12 0.066(6) 0.121(9) 0.079(6) 0.000(6) 0.022(5) -0.024(6)
O13 0.103(8) 0.103(9) 0.106(9) -0.029(8) 0.024(8) 0.004(7)
O14 0.129(9) 0.082(8) 0.138(10) 0.021(7) 0.031(9) -0.044(8)
O12' 0.153(11) 0.135(10) 0.123(9) -0.064(8) 0.071(8) -0.048(9)
O13' 0.098(8) 0.111(9) 0.143(11) 0.040(9) -0.008(9) 0.003(7)
O14' 0.100(8) 0.121(10) 0.085(8) -0.002(7) 0.041(6) -0.023(8)
Cl2 0.0624(10) 0.0517(10) 0.1023(14) 0.0079(9) 0.0304(9) 0.0043(8)
O21 0.108(7) 0.089(6) 0.137(7) -0.033(5) 0.048(5) -0.006(5)
O22 0.103(6) 0.115(7) 0.211(9) -0.027(6) 0.097(6) -0.021(6)
O23 0.121(7) 0.080(6) 0.134(7) 0.022(5) -0.034(6) 0.017(5)
O24 0.118(7) 0.056(4) 0.142(8) 0.039(5) 0.018(6) -0.006(5)
O1W 0.091(4) 0.137(6) 0.102(5) -0.034(4) 0.018(3) 0.032(4)

loop_
_atom_type_symbol
_atom_type_description
_atom_type_scat_dispersion_real
_atom_type_scat_dispersion_imag
_atom_type_scat_source
C C -0.0020 0.0020 'CROMER L.Kissel and R.H.Pratt Acta Cryst A46 170 1990'
H H 0.0000 0.0000 'CROMER L.Kissel and R.H.Pratt Acta Cryst A46 170 1990'
N N -0.0031 0.0040 'CROMER L.Kissel and R.H.Pratt Acta Cryst A46 170 1990'
O O -0.0041 0.0074 'CROMER L.Kissel and R.H.Pratt Acta Cryst A46 170 1990'
Cl Cl 0.1408 0.1896 'CROMER L.Kissel and R.H.Pratt Acta Cryst A46 170 1990'
Zn Zn 0.1940 1.6718 'CROMER L.Kissel and R.H.Pratt Acta Cryst A46 170 1990'

loop_
_geom_angle_atom_site_label_1
_geom_angle_atom_site_label_2
_geom_angle_atom_site_label_3
_geom_angle
_geom_angle_site_symmetry_1
_geom_angle_site_symmetry_3
N1 Zn1 N2 77.24(17) 2 2
N1 Zn1 N4 90.77(17) 2 .
N1 Zn1 N6 96.26(18) 2 .
N1 Zn1 N7 98.30(19) 2 .
N1 Zn1 N8 170.91(18) 2 .
N2 Zn1 N4 104.53(17) 2 .
N2 Zn1 N6 173.37(17) 2 .
N2 Zn1 N7 89.04(17) 2 .
N2 Zn1 N8 95.01(17) 2 .
N4 Zn1 N6 76.56(17) . .
N4 Zn1 N7 165.12(17) . .
N4 Zn1 N8 95.82(17) . .
N6 Zn1 N7 90.68(18) . .
N6 Zn1 N8 91.36(17) . .
N7 Zn1 N8 76.60(18) . .
Zn1 N1 C1 124.5(4) 2 .
Zn1 N1 C5 114.8(4) 2 .
C1 N1 C5 118.3(5) . .
N1 C1 H1A 118.8 . .
N1 C1 C2 122.5(7) . .
H1A C1 C2 118.8 . .
Zn1 N2 C6 109.7(3) 2 .
Zn1 N2 C12 137.7(4) 2 .
C6 N2 C12 108.0(4) . .
C1 C2 H2A 120.4 . .
C1 C2 C3 119.2(6) . .
H2A C2 C3 120.4 . .
C6 N3 C7 131.8(5) . .
C6 N3 C11 107.5(4) . .
C7 N3 C11 120.5(5) . .
C2 C3 H3A 119.9 . .
C2 C3 C4 120.1(7) . .
H3A C3 C4 119.9 . .
Zn1 N4 C13 137.8(4) . .
Zn1 N4 C19 113.8(4) . .
C13 N4 C19 108.4(4) . .
C3 C4 H4A 121.1 . .
C3 C4 C5 117.9(6) . .
H4A C4 C5 121.1 . .
C14 N5 C18 119.6(5) . .
C14 N5 C19 107.0(5) . .
C18 N5 C19 133.4(5) . .
N1 C5 C4 122.0(5) . .
N1 C5 C6 112.4(5) . .
C4 C5 C6 125.5(6) . .
Zn1 N6 C20 114.2(4) . .
Zn1 N6 C24 126.3(4) . .
C20 N6 C24 118.3(5) . .
N2 C6 N3 109.9(5) . .
N2 C6 C5 121.8(5) . .
N3 C6 C5 128.3(5) . .
N3 C7 H7A 120.9 . .
N3 C7 C8 118.3(6) . .
H7A C7 C8 120.9 . .
C7 C8 H8A 118.6 . .
C7 C8 C9 122.7(6) . .
H8A C8 C9 118.6 . .
C8 C9 H9A 120.3 . .
C8 C9 C10 119.4(6) . .
H9A C9 C10 120.3 . .
C9 C10 H10A 120.3 . .
C9 C10 C11 119.4(6) . .
H10A C10 C11 120.3 . .
N3 C11 C10 119.3(5) . .
N3 C11 C12 105.5(5) . .
C10 C11 C12 135.3(5) . .
N2 C12 C11 109.1(5) . .
N2 C12 C13 125.6(5) . .
C11 C12 C13 125.3(5) . .
N4 C13 C12 123.4(5) . .
N4 C13 C14 108.9(5) . .
C12 C13 C14 127.2(5) . .
N5 C14 C13 106.0(5) . .
N5 C14 C15 119.9(5) . .
C13 C14 C15 134.1(6) . .
C14 C15 H15A 120.4 . .
C14 C15 C16 119.2(7) . .
H15A C15 C16 120.4 . .
C15 C16 H16A 120.1 . .
C15 C16 C17 119.8(7) . .
H16A C16 C17 120.1 . .
C16 C17 H17A 119.0 . .
C16 C17 C18 122.0(7) . .
H17A C17 C18 119.0 . .
N5 C18 C17 119.5(7) . .
N5 C18 H18A 120.2 . .
C17 C18 H18A 120.2 . .
N4 C19 N5 109.7(5) . .
N4 C19 C20 120.3(5) . .
N5 C19 C20 129.9(5) . .
N6 C20 C19 112.8(5) . .
N6 C20 C21 122.2(6) . .
C19 C20 C21 125.0(6) . .
C20 C21 H21A 121.1 . .
C20 C21 C22 117.8(7) . .
H21A C21 C22 121.1 . .
C21 C22 H22A 119.6 . .
C21 C22 C23 120.8(7) . .
H22A C22 C23 119.6 . .
C22 C23 H23A 121.2 . .
C22 C23 C24 117.5(6) . .
H23A C23 C24 121.2 . .
N6 C24 C23 123.3(6) . .
N6 C24 H24A 118.4 . .
C23 C24 H24A 118.4 . .
Zn1 N7 C25 124.5(5) . .
Zn1 N7 C29 115.2(4) . .
C25 N7 C29 119.5(5) . .
Zn1 N8 C30 113.7(4) . .
Zn1 N8 C36 138.3(4) . .
C30 N8 C36 107.4(5) . .
C30 N9 C31 133.4(5) . .
C30 N9 C35 106.5(4) . .
C31 N9 C35 120.1(5) . .
N7 C25 H25A 119.1 . .
N7 C25 C26 121.8(7) . .
H25A C25 C26 119.1 . .
C25 C26 H26A 120.8 . .
C25 C26 C27 118.5(6) . .
H26A C26 C27 120.8 . .
C26 C27 H27A 119.8 . .
C26 C27 C28 120.3(6) . .
H27A C27 C28 119.8 . .
C27 C28 H28A 120.5 . .
C27 C28 C29 119.1(7) . .
H28A C28 C29 120.5 . .
N7 C29 C28 120.8(6) . .
N7 C29 C30 112.9(5) . .
C28 C29 C30 126.2(6) . .
N8 C30 N9 110.5(5) . .
N8 C30 C29 120.5(5) . .
N9 C30 C29 129.0(5) . .
N9 C31 H31A 120.1 . .
N9 C31 C32 119.7(6) . .
H31A C31 C32 120.1 . .
C31 C32 H32A 119.3 . .
C31 C32 C33 121.3(7) . .
H32A C32 C33 119.3 . .
C32 C33 H33A 119.8 . .
C32 C33 C34 120.3(7) . .
H33A C33 C34 119.8 . .
C33 C34 H34A 120.4 . .
C33 C34 C35 119.1(6) . .
H34A C34 C35 120.4 . .
N9 C35 C34 119.5(5) . .
N9 C35 C36 105.8(5) . .
C34 C35 C36 134.6(6) . .
N8 C36 C35 109.7(5) . .
N8 C36 C36 124.9(5) . 2
C35 C36 C36 125.2(5) . 2
O11 Cl1 O12 116.0(5) . .
O11 Cl1 O13 107.1(6) . .
O11 Cl1 O14 114.5(7) . .
O11 Cl1 O12' 105.1(7) . .
O11 Cl1 O13' 109.3(7) . .
O11 Cl1 O14' 108.5(6) . .
O12 Cl1 O13 101.6(7) . .
O12 Cl1 O14 108.2(7) . .
O12 Cl1 O12' 48.6(7) . .
O12 Cl1 O13' 65.5(8) . .
O12 Cl1 O14' 133.9(7) . .
O13 Cl1 O14 108.4(8) . .
O13 Cl1 O12' 143.9(8) . .
O13 Cl1 O13' 39.1(7) . .
O13 Cl1 O14' 75.2(8) . .
O14 Cl1 O12' 71.6(8) . .
O14 Cl1 O13' 132.5(9) . .
O14 Cl1 O14' 38.1(7) . .
O12' Cl1 O13' 113.6(9) . .
O12' Cl1 O14' 109.3(8) . .
O13' Cl1 O14' 110.7(8) . .
O21 Cl2 O22 101.5(5) . .
O21 Cl2 O23 106.6(6) . .
O21 Cl2 O24 106.7(6) . .
O21 Cl2 O21' 37.4(9) . .
O21 Cl2 O22' 116.3(10) . .
O21 Cl2 O23' 80.7(9) . .
O21 Cl2 O24' 138.3(8) . .
O22 Cl2 O23 114.9(7) . .
O22 Cl2 O24 112.6(6) . .
O22 Cl2 O21' 71.0(10) . .
O22 Cl2 O22' 59.0(10) . .
O22 Cl2 O23' 165.6(11) . .
O22 Cl2 O24' 81.4(9) . .
O23 Cl2 O24 113.3(5) . .
O23 Cl2 O21' 139.5(11) . .
O23 Cl2 O22' 55.9(9) . .
O23 Cl2 O23' 51.5(9) . .
O23 Cl2 O24' 109.7(9) . .
O24 Cl2 O21' 98.6(11) . .
O24 Cl2 O22' 137.0(10) . .
O24 Cl2 O23' 79.9(11) . .
O24 Cl2 O24' 39.1(7) . .
O21' Cl2 O22' 114.5(11) . .
O21' Cl2 O23' 115.5(11) . .
O21' Cl2 O24' 110.8(10) . .
O22' Cl2 O23' 107.2(10) . .
O22' Cl2 O24' 100.9(9) . .
O23' Cl2 O24' 106.6(10) . .
H1WA O1W H1WB 104(2) . .

loop_
_geom_bond_atom_site_label_1
_geom_bond_atom_site_label_2
_geom_bond_distance
_geom_bond_site_symmetry_2
Zn1 N1 2.180(5) 2
Zn1 N2 2.193(4) 2
Zn1 N4 2.120(4) .
Zn1 N6 2.210(5) .
Zn1 N7 2.187(5) .
Zn1 N8 2.131(5) .
N1 Zn1 2.180(5) 2
N1 C1 1.344(8) .
N1 C5 1.349(7) .
C1 H1A 0.9500 .
C1 C2 1.373(10) .
N2 Zn1 2.193(4) 2
N2 C6 1.329(7) .
N2 C12 1.376(7) .
C2 H2A 0.9500 .
C2 C3 1.360(10) .
N3 C6 1.376(7) .
N3 C7 1.408(7) .
N3 C11 1.405(7) .
C3 H3A 0.9500 .
C3 C4 1.386(9) .
N4 C13 1.365(7) .
N4 C19 1.338(7) .
C4 H4A 0.9500 .
C4 C5 1.392(8) .
N5 C14 1.410(7) .
N5 C18 1.395(8) .
N5 C19 1.372(7) .
C5 C6 1.465(8) .
N6 C20 1.341(7) .
N6 C24 1.329(7) .
C7 H7A 0.9500 .
C7 C8 1.328(9) .
C8 H8A 0.9500 .
C8 C9 1.426(10) .
C9 H9A 0.9500 .
C9 C10 1.358(9) .
C10 H10A 0.9500 .
C10 C11 1.412(8) .
C11 C12 1.389(8) .
C12 C13 1.456(8) .
C13 C14 1.385(8) .
C14 C15 1.412(9) .
C15 H15A 0.9500 .
C15 C16 1.360(10) .
C16 H16A 0.9500 .
C16 C17 1.418(11) .
C17 H17A 0.9500 .
C17 C18 1.340(10) .
C18 H18A 0.9500 .
C19 C20 1.484(8) .
C20 C21 1.370(9) .
C21 H21A 0.9500 .
C21 C22 1.386(10) .
C22 H22A 0.9500 .
C22 C23 1.357(11) .
C23 H23A 0.9500 .
C23 C24 1.375(9) .
C24 H24A 0.9500 .
N7 C25 1.347(8) .
N7 C29 1.348(8) .
N8 C30 1.331(7) .
N8 C36 1.367(7) .
N9 C30 1.368(7) .
N9 C31 1.387(8) .
N9 C35 1.411(8) .
C25 H25A 0.9500 .
C25 C26 1.395(10) .
C26 H26A 0.9500 .
C26 C27 1.366(10) .
C27 H27A 0.9500 .
C27 C28 1.376(9) .
C28 H28A 0.9500 .
C28 C29 1.396(8) .
C29 C30 1.462(8) .
C31 H31A 0.9500 .
C31 C32 1.351(10) .
C32 H32A 0.9500 .
C32 C33 1.427(11) .
C33 H33A 0.9500 .
C33 C34 1.347(10) .
C34 H34A 0.9500 .
C34 C35 1.431(9) .
C35 C36 1.371(8) .
C36 C36 1.489(11) 2
Cl1 O11 1.404(5) .
Cl1 O12 1.439(7) .
Cl1 O13 1.438(8) .
Cl1 O14 1.395(7) .
Cl1 O12' 1.405(7) .
Cl1 O13' 1.376(8) .
Cl1 O14' 1.417(7) .
Cl2 O21 1.457(6) .
Cl2 O22 1.401(6) .
Cl2 O23 1.387(6) .
Cl2 O24 1.391(6) .
Cl2 O21' 1.373(9) .
Cl2 O22' 1.420(9) .
Cl2 O23' 1.408(9) .
Cl2 O24' 1.435(9) .
O1W H1WA 0.849(14) .
O1W H1WB 0.845(14) .

loop_
_geom_hbond_atom_site_label_D
_geom_hbond_atom_site_label_H
_geom_hbond_atom_site_label_A
_geom_hbond_distance_DH
_geom_hbond_distance_HA
_geom_hbond_distance_DA
_geom_hbond_angle_DHA
O1W H1WA O21 0.849(14) 2.25(7) 3.001(12) 148(12)
O1W H1WA O21' 0.849(14) 2.28(8) 2.96(2) 137(10)
O1W H1WB O13 0.845(14) 1.91(5) 2.709(15) 157(12)
O1W H1WB O14' 0.845(14) 2.37(7) 3.067(15) 140(9)
O1W H1WB O13' 0.845(14) 2.50(4) 3.314(19) 162(10)
